data_1534655
loop_
_publ_author_name
'Gonzalez-Calbet, J.M.'
'Parras, M.'
'Alonso, J.M.'
'Vallet-Regi, M.'
'Prewitt, C.T.'

_publ_section_title
;
 Microstructural investigations of oxygen-deficient Ba Mn O3-y hexagonal
 perovskites
;
_journal_name_full 'Journal of Solid State Chemistry'
_journal_page_first 99
_journal_page_last 110
_journal_volume 106
_journal_year 1993
_chemical_formula_sum 'Ba Mn O2.83'
_space_group_IT_number 187
_symmetry_space_group_name_Hall 'P -6 2'
_symmetry_space_group_name_H-M 'P -6 m 2'
_cell_angle_alpha 90
_cell_angle_beta 90
_cell_angle_gamma 120
_cell_formula_units_Z 8
_cell_length_a 5.7
_cell_length_b 5.7
_cell_length_c 19
_cell_volume 534.606
_citation_journal_id_ASTM JSSCBI
_cod_data_source_file Gonzalez-Calbet_JSSCBI_1993_1155.cif
_cod_data_source_block Ba1Mn1O2.83
_cod_original_cell_volume 534.6061
_cod_original_formula_sum 'Ba1 Mn1 O2.83'
_cod_database_code 1534655

loop_
_symmetry_equiv_pos_as_xyz
x,y,z
-x+y,-x,-z
-y,x-y,z
x,y,-z
-x+y,-x,z
-y,x-y,-z
-y,-x,-z
-x+y,y,z
x,x-y,-z
-y,-x,z
-x+y,y,-z
x,x-y,z

loop_
_atom_site_label
_atom_site_type_symbol
_atom_site_fract_x
_atom_site_fract_y
_atom_site_fract_z
_atom_site_occupancy
_atom_site_U_iso_or_equiv
Mn4 Mn+3 0.6667 0.3333 0.0625 1 0.0
O2 O-2 0.1667 0.8333 0.25 0.943 0.0
Ba1 Ba+2 0 0 0 1 0.0
O5 O-2 0.5 0.5 0 0.943 0.0
O1 O-2 0.8333 0.1667 0.125 0.943 0.0
O4 O-2 0.16667 0.33334 0.5 0.943 0.0
Mn1 Mn+3 0 0 0.1875 1 0.0
Mn3 Mn+3 0 0 0.4375 1 0.0
Ba5 Ba+2 0.6667 0.3333 0.25 1 0.0
O3 O-2 0.8333 0.16667 0.375 0.943 0.0
Mn2 Mn+3 0 0 0.3125 1 0.0
Ba2 Ba+2 0.6667 0.3333 0.5 1 0.0
Ba3 Ba+2 0.3333 0.6667 0.125 1 0.0
Ba4 Ba+2 0.3333 0.6667 0.375 1 0.0
